data_2007233
loop_
_publ_author_name
'Kaftory, Menahem'
'Goldberg, Yulia'
'Goldberg, Stephen, Z.'
'Botoshansky, Mark '

_publ_section_title
;
 2,3-Bis(diphenylmethylene)succinic Anhydride, (I),
 2-(2-Adamantylidene)-3-(9-fluorenylidene)succinic Anhydride, (II), and
 2-(9-Fluorenylidene)-3-(3,4,5-trimethoxybenzylidene)succinic
 Anhydride, (III)
;
_journal_issue 5
_journal_name_full 'Acta Crystallographica Section C'
_journal_page_first 683
_journal_page_last 687
_journal_paper_doi 10.1107/S0108270197018441
_journal_volume 54
_journal_year 1998
_chemical_formula_sum 'C27 H20 O6'
_chemical_formula_weight 440.43
_chemical_name_common FULGID-3
_chemical_name_systematic
;
 2-fluorenylidene,3-(3,4,5-trimethoxybenzylidene)
succinic anhydride
;
_space_group_IT_number 2
_symmetry_cell_setting triclinic
_symmetry_space_group_name_Hall '-P 1'
_symmetry_space_group_name_H-M 'P -1'
_audit_creation_method SHELXL
_cell_angle_alpha 96.51
_cell_angle_beta 87.90
_cell_angle_gamma 93.50
_cell_formula_units_Z 2
_cell_length_a 10.2498(10)
_cell_length_b 12.586(3)
_cell_length_c 8.189(4)
_cell_measurement_reflns_used 25
_cell_measurement_temperature 293(2)
_cell_measurement_theta_max 9.8
_cell_measurement_theta_min 2.3
_cell_volume 1047.2(6)
_computing_cell_refinement 'Philips PW110/20 software'
_computing_data_collection 'Philips PW110/20 software (Philips, 1973)'
_computing_data_reduction 'PROCN (Philips, 1973)'
_computing_molecular_graphics 'ORTEPII (Johnson, 1976); TEXSAN (Molecular Structure Corporation, 19??)'
_computing_structure_refinement 'SHELXL-93 (Sheldrick, 1993)'
_computing_structure_solution 'SHELXS-86 (Sheldrick, 1990)'
_diffrn_ambient_temperature 293(2)
_diffrn_measurement_device 'Philips PW1100 four-circle diffractometer'
_diffrn_measurement_method \w/2\q
_diffrn_radiation_monochromator graphite
_diffrn_radiation_source 'fine-focus sealed tube'
_diffrn_radiation_type MoK\a
_diffrn_radiation_wavelength 0.71093
_diffrn_reflns_av_R_equivalents 0.0000
_diffrn_reflns_av_sigmaI/netI 0.0524
_diffrn_reflns_limit_h_max 13
_diffrn_reflns_limit_h_min -13
_diffrn_reflns_limit_k_max 16
_diffrn_reflns_limit_k_min -16
_diffrn_reflns_limit_l_max 10
_diffrn_reflns_limit_l_min 0
_diffrn_reflns_number 2526
_diffrn_reflns_theta_max 22.00
_diffrn_reflns_theta_min 1.63
_diffrn_standards_decay_% 1.8
_diffrn_standards_interval_time '120 min'
_diffrn_standards_number 3
_exptl_absorpt_coefficient_mu 0.099
_exptl_absorpt_correction_type none
_exptl_crystal_colour red
_exptl_crystal_density_diffrn 1.397
_exptl_crystal_density_method none
_exptl_crystal_description plate
_exptl_crystal_F_000 460
_exptl_crystal_size_max 0.35
_exptl_crystal_size_mid 0.20
_exptl_crystal_size_min 0.08
_refine_diff_density_max 0.332
_refine_diff_density_min -0.412
_refine_ls_extinction_method none
_refine_ls_goodness_of_fit_all 0.394
_refine_ls_goodness_of_fit_obs 0.410
_refine_ls_hydrogen_treatment constr
_refine_ls_matrix_type full
_refine_ls_number_parameters 298
_refine_ls_number_reflns 2526
_refine_ls_number_restraints 0
_refine_ls_restrained_S_all 0.422
_refine_ls_restrained_S_obs 0.410
_refine_ls_R_factor_all 0.1268
_refine_ls_R_factor_obs .0886
_refine_ls_shift/esd_max 0.049
_refine_ls_shift/esd_mean 0.012
_refine_ls_structure_factor_coef Fsqd
_refine_ls_weighting_details 'w=1/[\s^2^(Fo^2^)+(0.2000P)^2^+60.0000P] where P=(Fo^2^+2Fc^2^)/3'
_refine_ls_weighting_scheme calc
_refine_ls_wR_factor_all 0.2587
_refine_ls_wR_factor_obs .2019
_reflns_number_observed 1638
_reflns_number_total 2526
_reflns_observed_criterion >2sigma(I)
_cod_data_source_file ha1200.cif
_cod_data_source_block III
_cod_depositor_comments
;
The following automatic conversions were performed:
'_symmetry_cell_setting' value 'Triclinic' changed to 'triclinic'
according to '/home/saulius/struct/CIF-dictionaries/cif_core.dic'
dictionary named 'cif_core.dic' version 2.4.1 from 2010-06-29.

Automatic conversion script
Id: cif_fix_enum 1527 2010-12-29 10:47:43Z saulius 

The following automatic conversions were performed:

'_symmetry_cell_setting' value 'Triclinic' changed to 'triclinic'
according to /home/saulius/struct/CIF-dictionaries/cif_core.dic
dictionary named 'cif_core.dic' version 2.4.1 from 2010-06-29.

Automatic conversion script
Id: cif_fix_values 1715 2011-07-08 13:25:40Z adriana 

The following automatic conversions were performed:

'_refine_ls_weighting_scheme' value 'calc
w=1/[\s^2^(Fo^2^)+(0.2000P)^2^+60.0000P] where P=(Fo^2^+2Fc^2^)/3'
was changed to 'calc'. New tag '_refine_ls_weighting_details' was
created. The value of the new tag was set to
'w=1/[\s^2^(Fo^2^)+(0.2000P)^2^+60.0000P] where P=(Fo^2^+2Fc^2^)/3'.

Automatic conversion script
Id: cif_fix_values 3143 2015-03-26 13:38:13Z robertas 
;
_cod_original_cell_volume 1047.1(6)
_cod_original_sg_symbol_H-M P-1
_cod_database_code 2007233

loop_
_symmetry_equiv_pos_as_xyz
'x, y, z'
'-x, -y, -z'

loop_
_atom_site_aniso_label
_atom_site_aniso_U_11
_atom_site_aniso_U_22
_atom_site_aniso_U_33
_atom_site_aniso_U_12
_atom_site_aniso_U_13
_atom_site_aniso_U_23
O1 .047(3) .018(2) .040(3) .009(2) .023(2) .008(2)
O2 .045(3) .022(2) .048(3) -.003(2) .021(2) .006(2)
O3 .046(3) .024(3) .056(3) .014(2) .038(3) .014(2)
O4 .050(3) .019(2) .041(3) .001(2) .020(2) .013(2)
O5 .046(3) .015(2) .042(3) .004(2) .030(2) .014(2)
O6 .044(3) .014(2) .046(3) .010(2) .018(2) .011(2)
C1 .040(5) .016(3) .039(4) .002(3) .026(3) .011(3)
C2 .037(4) .020(3) .033(4) .012(3) .017(3) .014(3)
C3 .043(4) .014(3) .030(4) .009(3) .016(3) .000(3)
C4 .048(5) .019(4) .032(4) .003(4) .024(3) .014(3)
C5 .039(4) .016(3) .037(4) .005(3) .020(3) .022(3)
C6 .044(5) .016(3) .031(4) .004(3) .018(3) .011(3)
C7 .042(4) .021(4) .033(4) .006(3) .020(3) .011(3)
C8 .044(5) .019(3) .043(4) .010(3) .023(4) .019(3)
C9 .053(5) .020(4) .028(4) .012(3) .017(3) .016(3)
C10 .044(5) .024(4) .033(4) .008(3) .011(3) .008(3)
C11 .041(5) .036(4) .051(5) .004(3) .018(4) .024(4)
C12 .044(5) .038(4) .057(5) .014(4) .028(4) .022(4)
C13 .060(5) .029(4) .032(4) .015(4) .026(4) .016(3)
C14 .060(5) .019(4) .038(4) .006(3) .028(4) .010(3)
C15 .063(6) .019(4) .035(4) -.002(4) .025(4) .004(3)
C16 .057(5) .025(4) .034(4) -.001(3) .020(4) .008(3)
C17 .056(5) .018(4) .036(4) .006(3) .027(4) .012(3)
C18 .035(4) .020(4) .036(4) .010(3) .020(3) .008(3)
C19 .032(4) .019(3) .041(4) .007(3) .027(3) .018(3)
C20 .041(4) .021(4) .042(4) .007(3) .028(3) .011(3)
C21 .031(4) .022(4) .036(4) .004(3) .025(3) .006(3)
C22 .056(5) .024(4) .023(4) .007(4) .020(3) .009(3)
C23 .038(4) .021(4) .030(4) .011(3) .021(3) .013(3)
C24 .028(4) .023(4) .035(4) .000(3) .021(3) .010(3)
C25 .056(5) .024(4) .040(4) .002(3) .018(4) .011(3)
C26 .074(6) .020(4) .038(4) .004(3) .027(4) .018(3)
C27 .047(5) .026(4) .050(5) .009(3) .020(4) .013(3)

loop_
_atom_site_label
_atom_site_fract_x
_atom_site_fract_y
_atom_site_fract_z
_atom_site_U_iso_or_equiv
_atom_site_thermal_displace_type
_atom_site_calc_flag
_atom_site_refinement_flags
_atom_site_occupancy
_atom_site_disorder_group
_atom_site_type_symbol
O1 .8123(5) .6333(3) .4087(5) .0351(12) Uani d . 1 . O
O2 1.0287(5) .6161(3) .4095(6) .0388(13) Uani d . 1 . O
O3 .5956(5) .6031(3) .4006(6) .0418(14) Uani d . 1 . O
O4 .4626(5) .0157(3) .2010(6) .0366(13) Uani d . 1 . O
O5 .6908(4) -.0667(3) .2690(5) .0343(12) Uani d . 1 . O
O6 .8990(4) .0584(3) .3597(6) .0344(12) Uani d . 1 . O
C1 .9258(7) .5763(5) .3672(8) .032(2) Uani d . 1 . C
C2 .8812(6) .4728(5) .2728(8) .029(2) Uani d . 1 . C
C3 .7413(7) .4609(5) .3109(8) .029(2) Uani d . 1 . C
C4 .7007(7) .5698(5) .3737(8) .033(2) Uani d . 1 . C
C5 .9602(6) .4123(5) .1633(8) .029(2) Uani d . 1 . C
C6 .9105(7) .3286(5) .0375(8) .030(2) Uani d . 1 . C
C7 1.0165(7) .2744(5) -.0430(8) .032(2) Uani d . 1 . C
C8 1.1374(7) .3280(5) .0257(9) .034(2) Uani d . 1 . C
C9 1.1073(7) .4150(5) .1436(8) .033(2) Uani d . 1 . C
C10 1.2079(7) .4783(5) .2200(8) .033(2) Uani d . 1 . C
H10 1.1898 .5326 .3030 .040 Uiso calc . 1 . H
C11 1.3363(7) .4593(6) .1704(9) .041(2) Uani d . 1 . C
H11 1.4042 .5039 .2166 .050 Uiso calc . 1 . H
C12 1.3647(8) .3751(6) .0534(10) .045(2) Uani d . 1 . C
H12 1.4514 .3626 .0243 .054 Uiso calc . 1 . H
C13 1.2664(8) .3098(5) -.0203(8) .039(2) Uani d . 1 . C
H13 1.2861 .2539 -.1001 .047 Uiso calc . 1 . H
C14 .9972(8) .1916(5) -.1649(9) .039(2) Uani d . 1 . C
H14 1.0674 .1543 -.2116 .047 Uiso calc . 1 . H
C15 .8720(8) .1643(5) -.2173(9) .040(2) Uani d . 1 . C
H15 .8580 .1072 -.2984 .048 Uiso calc . 1 . H
C16 .7655(7) .2212(5) -.1505(8) .039(2) Uani d . 1 . C
H16 .6825 .2050 -.1919 .047 Uiso calc . 1 . H
C17 .7852(7) .3021(5) -.0216(8) .037(2) Uani d . 1 . C
H17 .7145 .3386 .0255 .044 Uiso calc . 1 . H
C18 .6541(6) .3794(5) .3295(8) .030(2) Uani d . 1 . C
H18 .5704 .4005 .3595 .036 Uiso calc . 1 . H
C19 .6651(6) .2641(5) .3117(8) .030(2) Uani d . 1 . C
C20 .5566(7) .1973(5) .2677(8) .034(2) Uani d . 1 . C
H20 .4780 .2270 .2507 .041 Uiso calc . 1 . H
C21 .5633(6) .0864(5) .2485(8) .030(2) Uani d . 1 . C
C22 .6794(7) .0431(5) .2836(8) .034(2) Uani d . 1 . C
C23 .7897(7) .1083(5) .3279(8) .029(2) Uani d . 1 . C
C24 .7846(6) .2198(5) .3399(8) .029(2) Uani d . 1 . C
H24 .8587 .2640 .3661 .035 Uiso calc . 1 . H
C25 .3555(7) .0598(5) .1280(9) .040(2) Uani d . 1 . C
H25A .2896 .0041 .0992 .060 Uiso calc . 1 . H
H25B .3866 .0908 .0309 .060 Uiso calc . 1 . H
H25C .3190 .1141 .2051 .060 Uiso calc . 1 . H
C26 .6218(8) -.1170(5) .4014(9) .044(2) Uani d . 1 . C
H26A .6324 -.1927 .3857 .065 Uiso calc . 1 . H
H26B .5305 -.1039 .4008 .065 Uiso calc . 1 . H
H26C .6570 -.0874 .5049 .065 Uiso calc . 1 . H
C27 1.0194(7) .1225(5) .3734(9) .041(2) Uani d . 1 . C
H27A 1.0886 .0786 .3959 .061 Uiso calc . 1 . H
H27B 1.0111 .1792 .4613 .061 Uiso calc . 1 . H
H27C 1.0392 .1526 .2721 .061 Uiso calc . 1 . H

loop_
_atom_type_symbol
_atom_type_description
_atom_type_scat_dispersion_real
_atom_type_scat_dispersion_imag
_atom_type_scat_source
O O 0.0106 0.0060 'International Tables Vol C Tables 4.2.6.8 and 6.1.1.4'
C C 0.0033 0.0016 'International Tables Vol C Tables 4.2.6.8 and 6.1.1.4'
H H 0.0000 0.0000 'International Tables Vol C Tables 4.2.6.8 and 6.1.1.4'

loop_
_geom_angle_atom_site_label_1
_geom_angle_atom_site_label_2
_geom_angle_atom_site_label_3
_geom_angle
C4 O1 C1 111.2(5)
C21 O4 C25 115.8(5)
C22 O5 C26 112.6(5)
C23 O6 C27 117.3(5)
O2 C1 O1 118.8(6)
O2 C1 C2 134.7(6)
O1 C1 C2 106.5(6)
C5 C2 C3 130.9(6)
C5 C2 C1 124.0(6)
C3 C2 C1 104.9(5)
C18 C3 C2 136.1(6)
C18 C3 C4 116.6(6)
C2 C3 C4 106.0(5)
O3 C4 O1 121.3(6)
O3 C4 C3 131.0(7)
O1 C4 C3 107.6(6)
C2 C5 C6 123.9(6)
C2 C5 C9 130.1(6)
C6 C5 C9 106.0(5)
C17 C6 C7 118.0(6)
C17 C6 C5 132.0(6)
C7 C6 C5 109.7(6)
C14 C7 C6 121.8(7)
C14 C7 C8 131.2(6)
C6 C7 C8 106.9(6)
C13 C8 C9 120.3(7)
C13 C8 C7 129.1(6)
C9 C8 C7 110.3(6)
C10 C9 C8 119.5(6)
C10 C9 C5 133.7(6)
C8 C9 C5 106.6(6)
C9 C10 C11 119.0(6)
C9 C10 H10 120.5(7)
C11 C10 H10 120.5(7)
C12 C11 C10 120.9(7)
C12 C11 H11 119.5(7)
C10 C11 H11 119.5(7)
C13 C12 C11 120.9(7)
C13 C12 H12 119.6(8)
C11 C12 H12 119.6(9)
C12 C13 C8 119.2(6)
C12 C13 H13 120.4(7)
C8 C13 H13 120.4(8)
C7 C14 C15 119.0(6)
C7 C14 H14 120.5(8)
C15 C14 H14 120.5(7)
C14 C15 C16 121.2(6)
C14 C15 H15 119.4(7)
C16 C15 H15 119.4(8)
C17 C16 C15 119.4(7)
C17 C16 H16 120.3(7)
C15 C16 H16 120.3(7)
C6 C17 C16 120.4(6)
C6 C17 H17 119.8(7)
C16 C17 H17 119.8(8)
C3 C18 C19 132.3(6)
C3 C18 H18 113.9(6)
C19 C18 H18 113.9(6)
C20 C19 C24 120.0(6)
C20 C19 C18 119.3(6)
C24 C19 C18 120.8(6)
C19 C20 C21 121.1(6)
C19 C20 H20 119.5(6)
C21 C20 H20 119.5(7)
O4 C21 C22 116.7(6)
O4 C21 C20 124.6(6)
C22 C21 C20 118.7(6)
O5 C22 C23 117.6(6)
O5 C22 C21 121.1(6)
C23 C22 C21 121.3(6)
O6 C23 C22 117.0(5)
O6 C23 C24 123.1(6)
C22 C23 C24 119.9(6)
C23 C24 C19 118.9(6)
C23 C24 H24 120.5(7)
C19 C24 H24 120.5(6)
O4 C25 H25A 109.5(6)
O4 C25 H25B 109.5(6)
H25A C25 H25B 109.5(7)
O4 C25 H25C 109.5(7)
H25A C25 H25C 109.5(7)
H25B C25 H25C 109.5(6)
O5 C26 H26A 109.5(6)
O5 C26 H26B 109.5(6)
H26A C26 H26B 109.5(7)
O5 C26 H26C 109.5(6)
H26A C26 H26C 109.5(7)
H26B C26 H26C 109.5(7)
O6 C27 H27A 109.5(6)
O6 C27 H27B 109.5(6)
H27A C27 H27B 109.5(8)
O6 C27 H27C 109.5(7)
H27A C27 H27C 109.5(7)
H27B C27 H27C 109.5(6)

loop_
_geom_bond_atom_site_label_1
_geom_bond_atom_site_label_2
_geom_bond_site_symmetry_2
_geom_bond_distance
_geom_bond_publ_flag
O1 C4 . 1.375(8) ?
O1 C1 . 1.414(8) ?
O2 C1 . 1.187(8) ?
O3 C4 . 1.184(8) ?
O4 C21 . 1.359(8) ?
O4 C25 . 1.438(9) ?
O5 C22 . 1.385(8) ?
O5 C26 . 1.456(8) ?
O6 C23 . 1.364(8) ?
O6 C27 . 1.433(9) ?
C1 C2 . 1.492(10) ?
C2 C5 . 1.381(9) ?
C2 C3 . 1.458(9) ?
C3 C18 . 1.338(9) ?
C3 C4 . 1.486(9) ?
C5 C6 . 1.469(10) ?
C5 C9 . 1.509(10) ?
C6 C17 . 1.397(10) ?
C6 C7 . 1.420(9) ?
C7 C14 . 1.370(10) ?
C7 C8 . 1.473(10) ?
C8 C13 . 1.387(10) ?
C8 C9 . 1.416(9) ?
C9 C10 . 1.387(10) ?
C10 C11 . 1.390(10) ?
C10 H10 . .930(7) ?
C11 C12 . 1.382(11) ?
C11 H11 . .930(8) ?
C12 C13 . 1.374(11) ?
C12 H12 . .930(7) ?
C13 H13 . .930(7) ?
C14 C15 . 1.379(11) ?
C14 H14 . .930(7) ?
C15 C16 . 1.402(10) ?
C15 H15 . .930(7) ?
C16 C17 . 1.392(10) ?
C16 H16 . .930(8) ?
C17 H17 . .930(7) ?
C18 C19 . 1.452(9) ?
C18 H18 . .930(6) ?
C19 C20 . 1.386(10) ?
C19 C24 . 1.414(9) ?
C20 C21 . 1.393(9) ?
C20 H20 . .930(7) ?
C21 C22 . 1.392(10) ?
C22 C23 . 1.390(10) ?
C23 C24 . 1.399(9) ?
C24 H24 . .930(6) ?
C25 H25A . .960(7) ?
C25 H25B . .960(6) ?
C25 H25C . .960(7) ?
C26 H26A . .960(6) ?
C26 H26B . .960(8) ?
C26 H26C . .960(8) ?
C27 H27A . .960(7) ?
C27 H27B . .960(7) ?
C27 H27C . .960(7) ?

loop_
_geom_torsion_atom_site_label_1
_geom_torsion_atom_site_label_2
_geom_torsion_atom_site_label_3
_geom_torsion_atom_site_label_4
_geom_torsion
C4 O1 C1 O2 -170.5(6)
C4 O1 C1 C2 9.8(6)
O2 C1 C2 C5 -23.4(12)
O1 C1 C2 C5 156.3(6)
O2 C1 C2 C3 162.3(7)
O1 C1 C2 C3 -18.1(6)
C5 C2 C3 C18 39.8(13)
C1 C2 C3 C18 -146.3(8)
C5 C2 C3 C4 -154.4(7)
C1 C2 C3 C4 19.4(7)
C1 O1 C4 O3 179.6(6)
C1 O1 C4 C3 2.6(7)
C18 C3 C4 O3 -21.8(11)
C2 C3 C4 O3 169.2(7)
C18 C3 C4 O1 154.8(6)
C2 C3 C4 O1 -14.1(7)
C3 C2 C5 C6 10.8(10)
C1 C2 C5 C6 -162.0(6)
C3 C2 C5 C9 -169.3(6)
C1 C2 C5 C9 17.9(10)
C2 C5 C6 C17 12.3(10)
C9 C5 C6 C17 -167.7(6)
C2 C5 C6 C7 -174.0(5)
C9 C5 C6 C7 6.0(6)
C17 C6 C7 C14 -6.0(9)
C5 C6 C7 C14 179.3(6)
C17 C6 C7 C8 171.6(5)
C5 C6 C7 C8 -3.2(7)
C14 C7 C8 C13 2.1(11)
C6 C7 C8 C13 -175.1(6)
C14 C7 C8 C9 176.0(7)
C6 C7 C8 C9 -1.2(7)
C13 C8 C9 C10 -3.7(9)
C7 C8 C9 C10 -178.2(5)
C13 C8 C9 C5 179.4(6)
C7 C8 C9 C5 4.9(7)
C2 C5 C9 C10 -2.8(11)
C6 C5 C9 C10 177.1(7)
C2 C5 C9 C8 173.4(6)
C6 C5 C9 C8 -6.6(6)
C8 C9 C10 C11 4.4(9)
C5 C9 C10 C11 -179.6(6)
C9 C10 C11 C12 -3.6(10)
C10 C11 C12 C13 1.8(11)
C11 C12 C13 C8 -0.9(10)
C9 C8 C13 C12 1.9(10)
C7 C8 C13 C12 175.2(6)
C6 C7 C14 C15 3.8(10)
C8 C7 C14 C15 -173.1(6)
C7 C14 C15 C16 1.4(10)
C14 C15 C16 C17 -4.2(10)
C7 C6 C17 C16 3.0(9)
C5 C6 C17 C16 176.3(6)
C15 C16 C17 C6 1.9(9)
C2 C3 C18 C19 -2.8(14)
C4 C3 C18 C19 -167.5(7)
C3 C18 C19 C20 -151.9(8)
C3 C18 C19 C24 28.6(11)
C24 C19 C20 C21 -0.8(10)
C18 C19 C20 C21 179.6(6)
C25 O4 C21 C22 -165.6(5)
C25 O4 C21 C20 16.0(8)
C19 C20 C21 O4 -178.0(6)
C19 C20 C21 C22 3.7(9)
C26 O5 C22 C23 108.5(7)
C26 O5 C22 C21 -74.1(8)
O4 C21 C22 O5 0.5(8)
C20 C21 C22 O5 179.0(5)
O4 C21 C22 C23 177.8(5)
C20 C21 C22 C23 -3.7(9)
C27 O6 C23 C22 168.0(5)
C27 O6 C23 C24 -12.8(8)
O5 C22 C23 O6 -2.5(8)
C21 C22 C23 O6 -179.9(5)
O5 C22 C23 C24 178.2(5)
C21 C22 C23 C24 0.8(9)
O6 C23 C24 C19 -177.2(5)
C22 C23 C24 C19 2.1(9)
C20 C19 C24 C23 -2.1(9)
C18 C19 C24 C23 177.5(6)
